data_4081433
loop_
_publ_author_name
'Kruckenberg, Achim'
'Wadepohl, Hubert'
'Gade, Lutz H.'

_publ_section_title
;
 Bis(diisopropylphosphinomethyl)amine Nickel(II) and Nickel(0) Complexes:
 Coordination Chemistry, Reactivity, and Catalytic Decarbonylative C--H
 Arylation of Benzoxazole
;
_journal_issue 18
_journal_name_full Organometallics
_journal_page_first 5153
_journal_paper_doi 10.1021/om400711d
_journal_volume 32
_journal_year 2013
_chemical_formula_moiety 'C23 H45 N Ni P2'
_chemical_formula_sum 'C23 H45 N Ni P2'
_chemical_formula_weight 456.25
_space_group_crystal_system triclinic
_space_group_IT_number 2
_space_group_name_Hall '-P 1'
_space_group_name_H-M_alt 'P -1'
_symmetry_cell_setting triclinic
_symmetry_Int_Tables_number 2
_symmetry_space_group_name_Hall '-P 1'
_symmetry_space_group_name_H-M 'P -1'
_atom_sites_solution_hydrogens geom
_atom_sites_solution_primary iterative
_atom_sites_solution_secondary difmap
_audit_block_code ga_ak25
_audit_creation_date
;
'Thu Jan 05 15:03:58 2012'
;
_audit_update_record 'Thu Jul  4 10:27:02 CEST 2013'
_cell_angle_alpha 89.652(3)
_cell_angle_beta 82.032(3)
_cell_angle_gamma 85.869(3)
_cell_formula_units_Z 4
_cell_length_a 8.1001(3)
_cell_length_b 14.4306(4)
_cell_length_c 21.9136(8)
_cell_measurement_reflns_used 11606
_cell_measurement_temperature 115(1)
_cell_measurement_theta_max 25.6262
_cell_measurement_theta_min 3.1862
_cell_volume 2530.13(15)
_computing_cell_refinement
;
CrysAlisPro, Agilent Technologies,
Version 1.171.35.19 (release 27-10-2011 CrysAlis171 .NET)
(compiled Oct 27 2011,15:02:11)
;
_computing_data_collection
;
CrysAlisPro, Agilent Technologies,
Version 1.171.35.19 (release 27-10-2011 CrysAlis171 .NET)
(compiled Oct 27 2011,15:02:11)
;
_computing_data_reduction
;
CrysAlisPro, Agilent Technologies,
Version 1.171.35.19 (release 27-10-2011 CrysAlis171 .NET)
(compiled Oct 27 2011,15:02:11)
;
_computing_molecular_graphics
;
O. V. Dolomanov, L. J. Bourhis, R. J. Gildea, J. A. K. Howard and H. Puschmann,
OLEX2: a complete structure solution, refinement and analysis program.
J. Appl. Cryst. (2009). 42, 339-341.
;
_computing_publication_material 'encif (Wadepohl, 2009-13); encifer 1.4 (CCDC, 2011)'
_computing_structure_refinement 'SHELXL-2013 (Sheldrick, 2013)'
_computing_structure_solution 'SUPERFLIP (Palatinus, 2007-2009)'
_diffrn_ambient_temperature 115(1)
_diffrn_detector 'CCD plate'
_diffrn_detector_area_resol_mean 15.9241
_diffrn_detector_type 'Agilent EOS'
_diffrn_measured_fraction_theta_full 0.997
_diffrn_measured_fraction_theta_max 0.995
_diffrn_measurement_details
;
  1 omega   38.00   85.00   0.5000   30.0000
omega____ theta____ kappa____ phi______ frames
    -       18.2255   57.0000   30.0000 94

  2 omega    2.00   87.00   0.5000   30.0000
omega____ theta____ kappa____ phi______ frames
    -       18.2255   57.0000  120.0000 170

  3 omega  -51.00   40.00   0.5000   30.0000
omega____ theta____ kappa____ phi______ frames
    -       18.2255  -57.0000  -30.0000 182

  4 omega   -9.00   86.00   0.5000   30.0000
omega____ theta____ kappa____ phi______ frames
    -       18.2255   77.0000 -150.0000 190

  5 omega  -49.00   40.00   0.5000   30.0000
omega____ theta____ kappa____ phi______ frames
    -       18.2255  -57.0000  150.0000 178

  6 omega  -11.00   61.00   0.5000   30.0000
omega____ theta____ kappa____ phi______ frames
    -       18.2255   77.0000  -30.0000 144

  7 omega  -47.00   47.00   0.5000   30.0000
omega____ theta____ kappa____ phi______ frames
    -       18.2255  -77.0000   90.0000 188

  8 omega  -40.00   50.00   0.5000   30.0000
omega____ theta____ kappa____ phi______ frames
    -       18.2255  -80.0000 -115.0000 180

  9 omega  -51.00   40.00   0.5000   30.0000
omega____ theta____ kappa____ phi______ frames
    -       18.2255  -57.0000 -120.0000 182

 10 omega   -7.00   91.00   0.5000   30.0000
omega____ theta____ kappa____ phi______ frames
    -       18.2255   38.0000  -60.0000 196

 11 omega   -7.00   91.00   0.5000   30.0000
omega____ theta____ kappa____ phi______ frames
    -       18.2255   38.0000   30.0000 196

 12 omega   -3.00   87.00   0.5000   30.0000
omega____ theta____ kappa____ phi______ frames
    -       18.2255   57.0000 -180.0000 180

 13 omega  -50.00   25.00   0.5000   30.0000
omega____ theta____ kappa____ phi______ frames
    -      -18.7723   79.0000  144.0000 150

 14 omega  -51.00   24.00   0.5000   30.0000
omega____ theta____ kappa____ phi______ frames
    -      -18.7723   80.0000   44.0000 150

 15 omega   -3.00   57.00   0.5000   30.0000
omega____ theta____ kappa____ phi______ frames
    -       18.2255   57.0000   60.0000 120

 16 omega  -49.00   51.00   0.5000   30.0000
omega____ theta____ kappa____ phi______ frames
    -      -18.7723   77.0000  -90.0000 200

;
_diffrn_measurement_device '\k-geometry diffractometer'
_diffrn_measurement_device_type 'Agilent SuperNova, Dual, Cu at zero, Eos'
_diffrn_measurement_method '\w scans'
_diffrn_measurement_specimen_support 'polyimid foil'
_diffrn_orient_matrix_UB_11 0.0673087000
_diffrn_orient_matrix_UB_12 -0.0000079000
_diffrn_orient_matrix_UB_13 -0.0244392000
_diffrn_orient_matrix_UB_21 0.0075279000
_diffrn_orient_matrix_UB_22 -0.0492707000
_diffrn_orient_matrix_UB_23 0.0003160000
_diffrn_orient_matrix_UB_31 -0.0571979000
_diffrn_orient_matrix_UB_32 -0.0010024000
_diffrn_orient_matrix_UB_33 -0.0216994000
_diffrn_radiation_monochromator mirror
_diffrn_radiation_probe x-ray
_diffrn_radiation_type 'Mo K\a'
_diffrn_radiation_wavelength 0.7107
_diffrn_reflns_av_R_equivalents 0.069
_diffrn_reflns_av_unetI/netI 0.0722
_diffrn_reflns_Laue_measured_fraction_full 0.997
_diffrn_reflns_Laue_measured_fraction_max 0.995
_diffrn_reflns_limit_h_max 9
_diffrn_reflns_limit_h_min -9
_diffrn_reflns_limit_k_max 17
_diffrn_reflns_limit_k_min -17
_diffrn_reflns_limit_l_max 26
_diffrn_reflns_limit_l_min -26
_diffrn_reflns_number 100957
_diffrn_reflns_point_group_measured_fraction_full 0.997
_diffrn_reflns_point_group_measured_fraction_max 0.995
_diffrn_reflns_theta_full 25.250
_diffrn_reflns_theta_max 25.700
_diffrn_reflns_theta_min 3.192
_diffrn_source 'microfocus X-Ray tube'
_diffrn_source_type 'Agilent SuperNova (Mo) X-ray Source'
_exptl_absorpt_coefficient_mu 0.901
_exptl_absorpt_correction_T_max 1.00000
_exptl_absorpt_correction_T_min 0.90546
_exptl_absorpt_correction_type multi-scan
_exptl_absorpt_process_details
;
CrysAlisPro, Agilent Technologies,
Version 1.171.35.19 (release 27-10-2011 CrysAlis171 .NET)
(compiled Oct 27 2011,15:02:11)
Empirical absorption correction using spherical harmonics,
 implemented in SCALE3 ABSPACK scaling algorithm.
;
_exptl_crystal_colour yellow
_exptl_crystal_density_diffrn 1.198
_exptl_crystal_description needle
_exptl_crystal_F_000 992
_exptl_crystal_size_max 0.12
_exptl_crystal_size_mid 0.1
_exptl_crystal_size_min 0.04
_refine_diff_density_max 1.251
_refine_diff_density_min -0.366
_refine_diff_density_rms 0.070
_refine_ls_extinction_method none
_refine_ls_goodness_of_fit_ref 1.008
_refine_ls_hydrogen_treatment constr
_refine_ls_matrix_type full
_refine_ls_number_parameters 508
_refine_ls_number_reflns 18199
_refine_ls_number_restraints 0
_refine_ls_restrained_S_all 1.008
_refine_ls_R_factor_all 0.0656
_refine_ls_R_factor_gt 0.0404
_refine_ls_shift/su_max 0.000
_refine_ls_shift/su_mean 0.000
_refine_ls_structure_factor_coef Fsqd
_refine_ls_weighting_details 'w=1/[\s^2^(Fo^2^)+(0.0914P)^2^] where P=(Fo^2^+2Fc^2^)/3'
_refine_ls_weighting_scheme calc
_refine_ls_wR_factor_gt 0.1006
_refine_ls_wR_factor_ref 0.1099
_reflns_Friedel_coverage 0.000
_reflns_number_gt 12828
_reflns_number_total 18199
_reflns_threshold_expression 'I > 2\s(I)'
_cod_data_source_file om400711d_si_002.cif
_cod_data_source_block ga_ak25_5
_cod_original_cell_volume 2530.14(15)
_cod_database_code 4081433
_audit_block_refno 1405
_olex2_refinement_description
;
1. Fixed Uiso
 At 1.2 times of:
  All C(H) groups, All C(H,H) groups
 At 1.5 times of:
  All C(H,H,H) groups
2.a Ternary CH refined with riding coordinates:
 C3(H3), C6(H6), C9(H9), C12(H12), C53(H53), C56(H56), C59(H59), C62(H62)
2.b Secondary CH2 refined with riding coordinates:
 C1(H1A,H1B), C2(H2A,H2B), C15(H15A,H15B), C51(H51A,H51B), C52(H52A,H52B),
 C65(H65A,H65B)
2.c Aromatic/amide H refined with riding coordinates:
 C17(H17), C18(H18), C19(H19), C20(H20), C21(H21), C67(H67), C68(H68),
 C69(H69), C70(H70), C71(H71)
2.d Idealised Me refined as rotating group:
 C4(H4A,H4B,H4C), C5(H5A,H5B,H5C), C7(H7A,H7B,H7C), C8(H8A,H8B,H8C), C10(H10A,
 H10B,H10C), C11(H11A,H11B,H11C), C13(H13A,H13B,H13C), C14(H14A,H14B,H14C),
 C22(H22A,H22B,H22C), C23(H23A,H23B,H23C), C54(H54A,H54B,H54C), C55(H55A,H55B,
 H55C), C57(H57A,H57B,H57C), C58(H58A,H58B,H58C), C60(H60A,H60B,H60C), C61(H61A,
 H61B,H61C), C63(H63A,H63B,H63C), C64(H64A,H64B,H64C), C72(H72A,H72B,H72C),
 C73(H73A,H73B,H73C)
;
_shelx_estimated_absorpt_t_max 0.965
_shelx_estimated_absorpt_t_min 0.900
_shelx_space_group_comment
;
The symmetry employed for this shelxl refinement is uniquely defined
by the following loop, which should always be used as a source of
symmetry information in preference to the above space-group names.
They are only intended as comments.
;
_shelxl_version_number 2013-3
_cell_oxdiff_length_a 8.1001(3)
_cell_oxdiff_length_b 14.4306(4)
_cell_oxdiff_length_c 21.9136(8)
_cell_oxdiff_angle_alpha 89.652(3)
_cell_oxdiff_angle_beta 82.032(3)
_cell_oxdiff_angle_gamma 85.869(3)
_cell_oxdiff_volume 2530.13(15)
_cell_oxdiff_measurement_reflns_used 11606
_cell_oxdiff_twin_number 2

loop_
_symmetry_equiv_pos_as_xyz
'x, y, z'
'-x, -y, -z'

loop_
_atom_site_label
_atom_site_type_symbol
_atom_site_fract_x
_atom_site_fract_y
_atom_site_fract_z
_atom_site_U_iso_or_equiv
_atom_site_adp_type
_atom_site_occupancy
_atom_site_site_symmetry_order
_atom_site_calc_flag
_atom_site_refinement_flags_posn
_atom_site_refinement_flags_adp
Ni1 Ni 0.4810(2) 0.75011(12) 0.85738(7) 0.0201(5) Uani 1 1 d . .
P1 P 0.3164(4) 0.6453(3) 0.83765(15) 0.0193(8) Uani 1 1 d . .
P2 P 0.2957(4) 0.8342(3) 0.91919(16) 0.0215(8) Uani 1 1 d . .
N1 N 0.0791(13) 0.6902(8) 0.9357(5) 0.020(3) Uani 1 1 d . .
C1 C 0.0943(16) 0.6648(10) 0.8702(6) 0.022(3) Uani 1 1 d . .
H1A H 0.0404 0.7152 0.8474 0.027 Uiso 1 1 calc R U
H1B H 0.0364 0.6076 0.8658 0.027 Uiso 1 1 calc R U
C2 C 0.0864(16) 0.7905(10) 0.9433(6) 0.022(3) Uani 1 1 d . .
H2A H 0.0506 0.8067 0.9872 0.027 Uiso 1 1 calc R U
H2B H 0.0056 0.8230 0.9191 0.027 Uiso 1 1 calc R U
C3 C 0.3642(18) 0.5259(10) 0.8669(6) 0.025(3) Uani 1 1 d . .
H3 H 0.2556 0.4963 0.8761 0.029 Uiso 1 1 calc R U
C4 C 0.480(2) 0.4617(11) 0.8223(7) 0.034(4) Uani 1 1 d . .
H4A H 0.4271 0.4520 0.7854 0.051 Uiso 1 1 calc R U
H4B H 0.5005 0.4018 0.8422 0.051 Uiso 1 1 calc R U
H4C H 0.5859 0.4900 0.8105 0.051 Uiso 1 1 calc R U
C5 C 0.4356(19) 0.5320(11) 0.9276(6) 0.031(4) Uani 1 1 d . .
H5A H 0.5478 0.5546 0.9196 0.046 Uiso 1 1 calc R U
H5B H 0.4419 0.4704 0.9464 0.046 Uiso 1 1 calc R U
H5C H 0.3630 0.5751 0.9556 0.046 Uiso 1 1 calc R U
C6 C 0.2985(18) 0.6295(10) 0.7549(6) 0.025(3) Uani 1 1 d . .
H6 H 0.4040 0.5947 0.7358 0.031 Uiso 1 1 calc R U
C7 C 0.290(2) 0.7238(11) 0.7236(7) 0.038(4) Uani 1 1 d . .
H7A H 0.1888 0.7604 0.7414 0.057 Uiso 1 1 calc R U
H7B H 0.2887 0.7151 0.6794 0.057 Uiso 1 1 calc R U
H7C H 0.3887 0.7566 0.7298 0.057 Uiso 1 1 calc R U
C8 C 0.1536(19) 0.5724(11) 0.7432(6) 0.033(4) Uani 1 1 d . .
H8A H 0.1595 0.5137 0.7658 0.050 Uiso 1 1 calc R U
H8B H 0.1615 0.5594 0.6990 0.050 Uiso 1 1 calc R U
H8C H 0.0473 0.6075 0.7573 0.050 Uiso 1 1 calc R U
C9 C 0.3580(19) 0.8604(11) 0.9955(7) 0.033(4) Uani 1 1 d . .
H9 H 0.4648 0.8919 0.9871 0.040 Uiso 1 1 calc R U
C10 C 0.398(2) 0.7695(12) 1.0272(7) 0.042(4) Uani 1 1 d . .
H10A H 0.2974 0.7353 1.0352 0.062 Uiso 1 1 calc R U
H10B H 0.4383 0.7824 1.0663 0.062 Uiso 1 1 calc R U
H10C H 0.4852 0.7322 1.0006 0.062 Uiso 1 1 calc R U
C11 C 0.235(2) 0.9259(13) 1.0375(8) 0.050(5) Uani 1 1 d . .
H11A H 0.2085 0.9827 1.0150 0.075 Uiso 1 1 calc R U
H11B H 0.2851 0.9417 1.0739 0.075 Uiso 1 1 calc R U
H11C H 0.1318 0.8950 1.0505 0.075 Uiso 1 1 calc R U
C12 C 0.2264(19) 0.9500(10) 0.8900(7) 0.032(4) Uani 1 1 d . .
H12 H 0.1263 0.9748 0.9186 0.039 Uiso 1 1 calc R U
C13 C 0.359(2) 1.0209(11) 0.8874(9) 0.049(5) Uani 1 1 d . .
H13A H 0.3978 1.0242 0.9276 0.073 Uiso 1 1 calc R U
H13B H 0.3096 1.0821 0.8769 0.073 Uiso 1 1 calc R U
H13C H 0.4528 1.0019 0.8559 0.073 Uiso 1 1 calc R U
C14 C 0.173(2) 0.9389(12) 0.8263(8) 0.043(4) Uani 1 1 d . .
H14A H 0.2691 0.9157 0.7971 0.065 Uiso 1 1 calc R U
H14B H 0.1287 0.9992 0.8123 0.065 Uiso 1 1 calc R U
H14C H 0.0856 0.8947 0.8288 0.065 Uiso 1 1 calc R U
C15 C -0.0761(17) 0.6594(11) 0.9709(6) 0.026(3) Uani 1 1 d . .
H15A H -0.0951 0.5962 0.9574 0.031 Uiso 1 1 calc R U
H15B H -0.1722 0.7017 0.9627 0.031 Uiso 1 1 calc R U
C16 C -0.0650(17) 0.6588(10) 1.0390(6) 0.022(3) Uani 1 1 d . .
C17 C -0.1745(19) 0.7145(10) 1.0799(6) 0.030(4) Uani 1 1 d . .
H17 H -0.2579 0.7547 1.0650 0.036 Uiso 1 1 calc R U
C18 C -0.163(2) 0.7117(11) 1.1426(7) 0.039(4) Uani 1 1 d . .
H18 H -0.2392 0.7500 1.1703 0.046 Uiso 1 1 calc R U
C19 C -0.044(2) 0.6543(12) 1.1647(7) 0.039(4) Uani 1 1 d . .
H19 H -0.0367 0.6527 1.2076 0.047 Uiso 1 1 calc R U
C20 C 0.066(2) 0.5984(12) 1.1244(8) 0.039(4) Uani 1 1 d . .
H20 H 0.1488 0.5582 1.1396 0.047 Uiso 1 1 calc R U
C21 C 0.0554(18) 0.6012(10) 1.0625(7) 0.031(4) Uani 1 1 d . .
H21 H 0.1320 0.5629 1.0351 0.038 Uiso 1 1 calc R U
C22 C 0.6631(17) 0.6792(11) 0.8033(7) 0.031(4) Uani 1 1 d . .
H22A H 0.7348 0.7226 0.7797 0.047 Uiso 1 1 calc R U
H22B H 0.6147 0.6405 0.7748 0.047 Uiso 1 1 calc R U
H22C H 0.7298 0.6396 0.8286 0.047 Uiso 1 1 calc R U
C23 C 0.6527(18) 0.8364(10) 0.8677(7) 0.031(4) Uani 1 1 d . .
H23A H 0.7565 0.8009 0.8743 0.047 Uiso 1 1 calc R U
H23B H 0.6140 0.8768 0.9034 0.047 Uiso 1 1 calc R U
H23C H 0.6732 0.8744 0.8306 0.047 Uiso 1 1 calc R U
Ni51 Ni 0.5270(2) 0.28263(12) 0.63714(8) 0.0216(5) Uani 1 1 d . .
P51 P 0.6674(5) 0.1556(3) 0.65897(15) 0.0205(8) Uani 1 1 d . .
P52 P 0.7289(4) 0.3430(2) 0.57851(16) 0.0203(8) Uani 1 1 d . .
N51 N 0.9226(13) 0.1755(7) 0.5626(5) 0.019(2) Uani 1 1 d . .
C51 C 0.8906(17) 0.1386(10) 0.6255(6) 0.024(3) Uani 1 1 d . .
H51A H 0.9591 0.1699 0.6521 0.029 Uiso 1 1 calc R U
H51B H 0.9256 0.0714 0.6249 0.029 Uiso 1 1 calc R U
C52 C 0.9339(16) 0.2760(9) 0.5645(6) 0.021(3) Uani 1 1 d . .
H52A H 0.9947 0.2960 0.5248 0.026 Uiso 1 1 calc R U
H52B H 1.0002 0.2909 0.5974 0.026 Uiso 1 1 calc R U
C53 C 0.5949(19) 0.0445(10) 0.6331(6) 0.026(3) Uani 1 1 d . .
H53 H 0.6861 -0.0049 0.6368 0.031 Uiso 1 1 calc R U
C54 C 0.437(2) 0.0130(14) 0.6712(8) 0.056(5) Uani 1 1 d . .
H54A H 0.4526 0.0088 0.7147 0.083 Uiso 1 1 calc R U
H54B H 0.4129 -0.0481 0.6566 0.083 Uiso 1 1 calc R U
H54C H 0.3424 0.0580 0.6667 0.083 Uiso 1 1 calc R U
C55 C 0.5736(19) 0.0510(11) 0.5654(6) 0.030(4) Uani 1 1 d . .
H55A H 0.4801 0.0961 0.5603 0.045 Uiso 1 1 calc R U
H55B H 0.5506 -0.0100 0.5505 0.045 Uiso 1 1 calc R U
H55C H 0.6763 0.0712 0.5417 0.045 Uiso 1 1 calc R U
C56 C 0.6811(19) 0.1363(10) 0.7420(6) 0.028(3) Uani 1 1 d . .
H56 H 0.5656 0.1259 0.7623 0.033 Uiso 1 1 calc R U
C57 C 0.731(3) 0.2247(12) 0.7705(7) 0.048(5) Uani 1 1 d . .
H57A H 0.8442 0.2379 0.7516 0.072 Uiso 1 1 calc R U
H57B H 0.7301 0.2161 0.8149 0.072 Uiso 1 1 calc R U
H57C H 0.6524 0.2769 0.7631 0.072 Uiso 1 1 calc R U
C58 C 0.792(2) 0.0516(11) 0.7563(7) 0.041(4) Uani 1 1 d . .
H58A H 0.7544 -0.0040 0.7386 0.062 Uiso 1 1 calc R U
H58B H 0.7860 0.0445 0.8010 0.062 Uiso 1 1 calc R U
H58C H 0.9081 0.0599 0.7384 0.062 Uiso 1 1 calc R U
C59 C 0.6838(18) 0.3708(10) 0.4993(6) 0.028(3) Uani 1 1 d . .
H59 H 0.5999 0.4255 0.5031 0.033 Uiso 1 1 calc R U
C60 C 0.5992(19) 0.2903(11) 0.4746(7) 0.033(4) Uani 1 1 d . .
H60A H 0.6779 0.2352 0.4695 0.050 Uiso 1 1 calc R U
H60B H 0.5644 0.3074 0.4347 0.050 Uiso 1 1 calc R U
H60C H 0.5010 0.2767 0.5038 0.050 Uiso 1 1 calc R U
C61 C 0.832(2) 0.3980(12) 0.4537(7) 0.043(4) Uani 1 1 d . .
H61A H 0.8895 0.4458 0.4721 0.065 Uiso 1 1 calc R U
H61B H 0.7918 0.4224 0.4161 0.065 Uiso 1 1 calc R U
H61C H 0.9094 0.3432 0.4434 0.065 Uiso 1 1 calc R U
C62 C 0.8044(19) 0.4518(10) 0.6065(7) 0.030(4) Uani 1 1 d . .
H62 H 0.9195 0.4578 0.5842 0.036 Uiso 1 1 calc R U
C63 C 0.700(2) 0.5406(11) 0.5945(10) 0.056(5) Uani 1 1 d . .
H63A H 0.6955 0.5469 0.5502 0.084 Uiso 1 1 calc R U
H63B H 0.7502 0.5944 0.6093 0.084 Uiso 1 1 calc R U
H63C H 0.5860 0.5376 0.6162 0.084 Uiso 1 1 calc R U
C64 C 0.820(2) 0.4421(12) 0.6750(7) 0.044(4) Uani 1 1 d . .
H64A H 0.7089 0.4357 0.6984 0.066 Uiso 1 1 calc R U
H64B H 0.8668 0.4974 0.6892 0.066 Uiso 1 1 calc R U
H64C H 0.8933 0.3870 0.6813 0.066 Uiso 1 1 calc R U
C65 C 1.0772(18) 0.1307(10) 0.5287(7) 0.028(3) Uani 1 1 d . .
H65A H 1.0802 0.0629 0.5362 0.034 Uiso 1 1 calc R U
H65B H 1.1748 0.1548 0.5444 0.034 Uiso 1 1 calc R U
C66 C 1.0899(17) 0.1483(9) 0.4602(6) 0.024(3) Uani 1 1 d . .
C67 C 1.2238(19) 0.1896(10) 0.4278(7) 0.033(4) Uani 1 1 d . .
H67 H 1.3101 0.2091 0.4490 0.039 Uiso 1 1 calc R U
C68 C 1.233(2) 0.2030(10) 0.3647(7) 0.037(4) Uani 1 1 d . .
H68 H 1.3266 0.2311 0.3431 0.044 Uiso 1 1 calc R U
C69 C 1.109(2) 0.1760(11) 0.3331(7) 0.037(4) Uani 1 1 d . .
H69 H 1.1156 0.1858 0.2900 0.044 Uiso 1 1 calc R U
C70 C 0.975(2) 0.1345(10) 0.3649(7) 0.033(4) Uani 1 1 d . .
H70 H 0.8887 0.1151 0.3435 0.040 Uiso 1 1 calc R U
C71 C 0.9649(18) 0.1212(10) 0.4276(7) 0.027(3) Uani 1 1 d . .
H71 H 0.8714 0.0932 0.4491 0.033 Uiso 1 1 calc R U
C72 C 0.3299(19) 0.2449(12) 0.6924(7) 0.039(4) Uani 1 1 d . .
H72A H 0.2886 0.2954 0.7215 0.059 Uiso 1 1 calc R U
H72B H 0.3613 0.1892 0.7152 0.059 Uiso 1 1 calc R U
H72C H 0.2420 0.2313 0.6680 0.059 Uiso 1 1 calc R U
C73 C 0.376(2) 0.3896(12) 0.6189(8) 0.041(4) Uani 1 1 d . .
H73A H 0.2667 0.3679 0.6135 0.062 Uiso 1 1 calc R U
H73B H 0.4235 0.4198 0.5811 0.062 Uiso 1 1 calc R U
H73C H 0.3616 0.4340 0.6532 0.062 Uiso 1 1 calc R U

loop_
_atom_site_aniso_label
_atom_site_aniso_U_11
_atom_site_aniso_U_22
_atom_site_aniso_U_33
_atom_site_aniso_U_23
_atom_site_aniso_U_13
_atom_site_aniso_U_12
Ni1 0.0157(9) 0.0272(11) 0.0174(9) 0.0027(7) -0.0016(7) -0.0034(7)
P1 0.0173(18) 0.029(2) 0.0116(17) -0.0019(14) -0.0013(13) -0.0021(15)
P2 0.0197(19) 0.025(2) 0.0202(19) -0.0012(15) -0.0029(15) -0.0044(15)
N1 0.017(6) 0.028(7) 0.014(6) -0.005(5) 0.002(4) -0.007(5)
C1 0.018(7) 0.029(9) 0.020(7) -0.004(6) -0.002(6) -0.004(6)
C2 0.018(7) 0.028(9) 0.020(7) -0.003(6) -0.001(6) 0.000(6)
C3 0.026(8) 0.027(9) 0.021(8) 0.001(6) -0.004(6) -0.002(6)
C4 0.037(9) 0.036(10) 0.027(9) -0.006(7) -0.005(7) 0.004(7)
C5 0.036(9) 0.036(9) 0.019(8) 0.005(6) -0.005(7) 0.005(7)
C6 0.025(8) 0.040(9) 0.011(7) -0.004(6) -0.002(6) 0.001(7)
C7 0.041(10) 0.052(11) 0.020(8) 0.004(7) -0.008(7) 0.000(8)
C8 0.031(9) 0.052(11) 0.017(8) -0.011(7) -0.007(6) 0.000(7)
C9 0.029(9) 0.044(10) 0.028(8) -0.009(7) -0.004(7) -0.014(7)
C10 0.034(10) 0.072(13) 0.023(8) 0.003(8) -0.011(7) -0.015(9)
C11 0.044(11) 0.066(13) 0.041(11) -0.028(9) -0.001(8) -0.017(9)
C12 0.027(9) 0.025(9) 0.045(10) 0.000(7) -0.004(7) 0.000(7)
C13 0.045(11) 0.023(9) 0.078(14) 0.006(9) -0.004(10) -0.006(8)
C14 0.041(10) 0.042(11) 0.046(11) 0.018(8) -0.010(8) 0.001(8)
C15 0.023(8) 0.034(9) 0.022(8) -0.005(6) 0.001(6) -0.011(6)
C16 0.020(7) 0.026(8) 0.021(7) -0.001(6) 0.003(6) -0.008(6)
C17 0.034(9) 0.031(9) 0.024(8) -0.001(6) -0.002(7) 0.003(7)
C18 0.052(11) 0.039(10) 0.022(8) -0.007(7) 0.003(8) -0.004(8)
C19 0.049(11) 0.052(11) 0.021(8) 0.007(8) -0.011(8) -0.024(9)
C20 0.026(9) 0.048(11) 0.045(11) 0.019(8) -0.007(8) -0.011(8)
C21 0.027(9) 0.030(9) 0.034(9) 0.006(7) 0.006(7) -0.003(7)
C22 0.018(8) 0.041(10) 0.033(9) 0.001(7) 0.002(6) -0.004(7)
C23 0.022(8) 0.031(9) 0.042(9) 0.004(7) -0.003(7) -0.007(7)
Ni51 0.0209(10) 0.0254(11) 0.0177(10) -0.0030(7) -0.0005(7) -0.0009(8)
P51 0.025(2) 0.023(2) 0.0136(18) 0.0002(14) -0.0025(14) -0.0038(15)
P52 0.023(2) 0.017(2) 0.0213(19) -0.0009(15) -0.0029(15) -0.0011(15)
N51 0.018(6) 0.018(6) 0.020(6) 0.003(5) 0.000(5) 0.001(5)
C51 0.029(8) 0.024(8) 0.018(7) 0.004(6) -0.005(6) 0.001(6)
C52 0.020(7) 0.024(8) 0.020(7) 0.002(6) -0.002(6) -0.004(6)
C53 0.037(9) 0.023(8) 0.019(8) -0.001(6) -0.004(6) -0.010(7)
C54 0.072(14) 0.059(13) 0.037(11) -0.007(9) 0.009(9) -0.043(11)
C55 0.037(9) 0.034(9) 0.021(8) -0.003(6) -0.010(7) -0.008(7)
C56 0.034(9) 0.034(9) 0.016(7) 0.000(6) -0.004(6) -0.005(7)
C57 0.082(14) 0.043(11) 0.022(9) -0.007(7) -0.019(9) -0.012(10)
C58 0.065(12) 0.042(11) 0.017(8) 0.009(7) -0.011(8) 0.001(9)
C59 0.027(8) 0.028(9) 0.028(8) 0.006(6) -0.005(6) 0.005(6)
C60 0.040(10) 0.038(10) 0.023(8) -0.002(7) -0.013(7) 0.004(7)
C61 0.048(11) 0.054(12) 0.028(9) 0.018(8) -0.003(8) -0.006(9)
C62 0.031(9) 0.021(8) 0.039(9) -0.005(7) -0.003(7) -0.005(7)
C63 0.060(13) 0.025(10) 0.084(15) -0.011(9) -0.016(11) -0.002(9)
C64 0.050(11) 0.042(11) 0.041(10) -0.019(8) -0.005(8) -0.017(9)
C65 0.026(8) 0.026(9) 0.032(9) 0.002(6) -0.001(6) 0.007(6)
C66 0.027(8) 0.016(8) 0.026(8) 0.000(6) 0.005(6) 0.006(6)
C67 0.030(9) 0.026(9) 0.041(10) -0.004(7) 0.003(7) -0.003(7)
C68 0.042(10) 0.027(9) 0.036(9) 0.004(7) 0.018(8) -0.003(7)
C69 0.046(11) 0.031(10) 0.030(9) 0.004(7) 0.003(8) 0.003(8)
C70 0.040(10) 0.028(9) 0.031(9) 0.000(7) -0.005(7) 0.002(7)
C71 0.027(8) 0.020(8) 0.032(9) 0.002(6) 0.004(7) 0.000(6)
C72 0.026(9) 0.057(12) 0.031(9) 0.004(8) 0.007(7) 0.001(8)
C73 0.030(9) 0.046(11) 0.042(10) 0.001(8) 0.004(7) 0.012(8)

loop_
_atom_type_symbol
_atom_type_description
_atom_type_scat_dispersion_real
_atom_type_scat_dispersion_imag
_atom_type_scat_source
C C 0.0033 0.0016 'International Tables Vol C Tables 4.2.6.8 and 6.1.1.4'
H H 0.0000 0.0000 'International Tables Vol C Tables 4.2.6.8 and 6.1.1.4'
N N 0.0061 0.0033 'International Tables Vol C Tables 4.2.6.8 and 6.1.1.4'
Ni Ni 0.3393 1.1124 'International Tables Vol C Tables 4.2.6.8 and 6.1.1.4'
P P 0.1023 0.0942 'International Tables Vol C Tables 4.2.6.8 and 6.1.1.4'

loop_
_geom_angle_atom_site_label_1
_geom_angle_atom_site_label_2
_geom_angle_atom_site_label_3
_geom_angle
P1 Ni1 P2 96.65(14)
C22 Ni1 P1 87.7(4)
C22 Ni1 P2 175.6(5)
C23 Ni1 P1 172.6(5)
C23 Ni1 P2 90.8(5)
C23 Ni1 C22 84.9(6)
C1 P1 Ni1 116.8(5)
C1 P1 C3 100.4(7)
C1 P1 C6 100.8(6)
C3 P1 Ni1 116.3(5)
C6 P1 Ni1 115.3(5)
C6 P1 C3 105.1(6)
C2 P2 Ni1 119.3(5)
C2 P2 C9 100.7(7)
C2 P2 C12 98.4(7)
C9 P2 Ni1 115.3(5)
C9 P2 C12 104.0(7)
C12 P2 Ni1 116.5(5)
C1 N1 C15 111.8(10)
C2 N1 C1 111.0(10)
C2 N1 C15 109.9(10)
P1 C1 H1A 109.6
P1 C1 H1B 109.6
N1 C1 P1 110.2(9)
N1 C1 H1A 109.6
N1 C1 H1B 109.6
H1A C1 H1B 108.1
P2 C2 H2A 108.6
P2 C2 H2B 108.6
N1 C2 P2 114.7(9)
N1 C2 H2A 108.6
N1 C2 H2B 108.6
H2A C2 H2B 107.6
P1 C3 H3 107.1
C4 C3 P1 115.5(10)
C4 C3 H3 107.1
C4 C3 C5 109.8(12)
C5 C3 P1 109.7(10)
C5 C3 H3 107.1
C3 C4 H4A 109.5
C3 C4 H4B 109.5
C3 C4 H4C 109.5
H4A C4 H4B 109.5
H4A C4 H4C 109.5
H4B C4 H4C 109.5
C3 C5 H5A 109.5
C3 C5 H5B 109.5
C3 C5 H5C 109.5
H5A C5 H5B 109.5
H5A C5 H5C 109.5
H5B C5 H5C 109.5
P1 C6 H6 107.0
C7 C6 P1 109.6(10)
C7 C6 H6 107.0
C7 C6 C8 111.8(12)
C8 C6 P1 114.1(10)
C8 C6 H6 107.0
C6 C7 H7A 109.5
C6 C7 H7B 109.5
C6 C7 H7C 109.5
H7A C7 H7B 109.5
H7A C7 H7C 109.5
H7B C7 H7C 109.5
C6 C8 H8A 109.5
C6 C8 H8B 109.5
C6 C8 H8C 109.5
H8A C8 H8B 109.5
H8A C8 H8C 109.5
H8B C8 H8C 109.5
P2 C9 H9 106.7
C10 C9 P2 108.7(10)
C10 C9 H9 106.7
C10 C9 C11 111.8(14)
C11 C9 P2 115.8(11)
C11 C9 H9 106.7
C9 C10 H10A 109.5
C9 C10 H10B 109.5
C9 C10 H10C 109.5
H10A C10 H10B 109.5
H10A C10 H10C 109.5
H10B C10 H10C 109.5
C9 C11 H11A 109.5
C9 C11 H11B 109.5
C9 C11 H11C 109.5
H11A C11 H11B 109.5
H11A C11 H11C 109.5
H11B C11 H11C 109.5
P2 C12 H12 107.7
C13 C12 P2 113.6(11)
C13 C12 H12 107.7
C13 C12 C14 110.2(14)
C14 C12 P2 109.6(10)
C14 C12 H12 107.7
C12 C13 H13A 109.5
C12 C13 H13B 109.5
C12 C13 H13C 109.5
H13A C13 H13B 109.5
H13A C13 H13C 109.5
H13B C13 H13C 109.5
C12 C14 H14A 109.5
C12 C14 H14B 109.5
C12 C14 H14C 109.5
H14A C14 H14B 109.5
H14A C14 H14C 109.5
H14B C14 H14C 109.5
N1 C15 H15A 109.5
N1 C15 H15B 109.5
N1 C15 C16 110.7(11)
H15A C15 H15B 108.1
C16 C15 H15A 109.5
C16 C15 H15B 109.5
C17 C16 C15 121.5(13)
C17 C16 C21 118.2(13)
C21 C16 C15 120.3(13)
C16 C17 H17 119.8
C16 C17 C18 120.5(14)
C18 C17 H17 119.8
C17 C18 H18 119.8
C19 C18 C17 120.4(15)
C19 C18 H18 119.8
C18 C19 H19 120.1
C18 C19 C20 119.7(14)
C20 C19 H19 120.1
C19 C20 H20 120.0
C21 C20 C19 120.0(15)
C21 C20 H20 120.0
C16 C21 H21 119.3
C20 C21 C16 121.3(15)
C20 C21 H21 119.3
Ni1 C22 H22A 109.5
Ni1 C22 H22B 109.5
Ni1 C22 H22C 109.5
H22A C22 H22B 109.5
H22A C22 H22C 109.5
H22B C22 H22C 109.5
Ni1 C23 H23A 109.5
Ni1 C23 H23B 109.5
Ni1 C23 H23C 109.5
H23A C23 H23B 109.5
H23A C23 H23C 109.5
H23B C23 H23C 109.5
P52 Ni51 P51 96.98(15)
C72 Ni51 P51 90.0(5)
C72 Ni51 P52 172.3(5)
C72 Ni51 C73 84.1(7)
C73 Ni51 P51 173.2(5)
C73 Ni51 P52 89.1(5)
C51 P51 Ni51 118.3(5)
C51 P51 C53 98.8(7)
C51 P51 C56 101.0(6)
C53 P51 Ni51 116.7(5)
C56 P51 Ni51 115.6(5)
C56 P51 C53 103.7(6)
C52 P52 Ni51 118.3(5)
C52 P52 C59 102.8(6)
C52 P52 C62 97.3(7)
C59 P52 Ni51 114.4(5)
C59 P52 C62 104.6(7)
C62 P52 Ni51 116.9(5)
C51 N51 C65 111.1(10)
C52 N51 C51 110.2(10)
C52 N51 C65 110.0(10)
P51 C51 H51A 109.1
P51 C51 H51B 109.1
N51 C51 P51 112.4(9)
N51 C51 H51A 109.1
N51 C51 H51B 109.1
H51A C51 H51B 107.8
P52 C52 H52A 108.8
P52 C52 H52B 108.8
N51 C52 P52 113.9(9)
N51 C52 H52A 108.8
N51 C52 H52B 108.8
H52A C52 H52B 107.7
P51 C53 H53 107.1
C54 C53 P51 115.1(11)
C54 C53 H53 107.1
C55 C53 P51 109.7(10)
C55 C53 H53 107.1
C55 C53 C54 110.5(12)
C53 C54 H54A 109.5
C53 C54 H54B 109.5
C53 C54 H54C 109.5
H54A C54 H54B 109.5
H54A C54 H54C 109.5
H54B C54 H54C 109.5
C53 C55 H55A 109.5
C53 C55 H55B 109.5
C53 C55 H55C 109.5
H55A C55 H55B 109.5
H55A C55 H55C 109.5
H55B C55 H55C 109.5
P51 C56 H56 106.7
C57 C56 P51 109.6(10)
C57 C56 H56 106.7
C58 C56 P51 115.1(10)
C58 C56 H56 106.7
C58 C56 C57 111.6(13)
C56 C57 H57A 109.5
C56 C57 H57B 109.5
C56 C57 H57C 109.5
H57A C57 H57B 109.5
H57A C57 H57C 109.5
H57B C57 H57C 109.5
C56 C58 H58A 109.5
C56 C58 H58B 109.5
C56 C58 H58C 109.5
H58A C58 H58B 109.5
H58A C58 H58C 109.5
H58B C58 H58C 109.5
P52 C59 H59 106.6
C60 C59 P52 109.3(10)
C60 C59 H59 106.6
C61 C59 P52 115.9(10)
C61 C59 H59 106.6
C61 C59 C60 111.3(13)
C59 C60 H60A 109.5
C59 C60 H60B 109.5
C59 C60 H60C 109.5
H60A C60 H60B 109.5
H60A C60 H60C 109.5
H60B C60 H60C 109.5
C59 C61 H61A 109.5
C59 C61 H61B 109.5
C59 C61 H61C 109.5
H61A C61 H61B 109.5
H61A C61 H61C 109.5
H61B C61 H61C 109.5
P52 C62 H62 107.2
C63 C62 P52 114.9(11)
C63 C62 H62 107.2
C63 C62 C64 110.8(14)
C64 C62 P52 109.2(10)
C64 C62 H62 107.2
C62 C63 H63A 109.5
C62 C63 H63B 109.5
C62 C63 H63C 109.5
H63A C63 H63B 109.5
H63A C63 H63C 109.5
H63B C63 H63C 109.5
C62 C64 H64A 109.5
C62 C64 H64B 109.5
C62 C64 H64C 109.5
H64A C64 H64B 109.5
H64A C64 H64C 109.5
H64B C64 H64C 109.5
N51 C65 H65A 109.2
N51 C65 H65B 109.2
N51 C65 C66 112.0(11)
H65A C65 H65B 107.9
C66 C65 H65A 109.2
C66 C65 H65B 109.2
C67 C66 C65 122.1(13)
C67 C66 C71 118.1(13)
C71 C66 C65 119.9(13)
C66 C67 H67 119.7
C66 C67 C68 120.6(15)
C68 C67 H67 119.7
C67 C68 H68 119.6
C69 C68 C67 120.7(15)
C69 C68 H68 119.6
C68 C69 H69 120.4
C68 C69 C70 119.2(15)
C70 C69 H69 120.4
C69 C70 H70 119.9
C71 C70 C69 120.1(15)
C71 C70 H70 119.9
C66 C71 H71 119.4
C70 C71 C66 121.2(14)
C70 C71 H71 119.4
Ni51 C72 H72A 109.5
Ni51 C72 H72B 109.5
Ni51 C72 H72C 109.5
H72A C72 H72B 109.5
H72A C72 H72C 109.5
H72B C72 H72C 109.5
Ni51 C73 H73A 109.5
Ni51 C73 H73B 109.5
Ni51 C73 H73C 109.5
H73A C73 H73B 109.5
H73A C73 H73C 109.5
H73B C73 H73C 109.5

loop_
_geom_bond_atom_site_label_1
_geom_bond_atom_site_label_2
_geom_bond_distance
Ni1 P1 2.170(4)
Ni1 P2 2.181(4)
Ni1 C22 1.985(14)
Ni1 C23 1.969(14)
P1 C1 1.844(13)
P1 C3 1.868(14)
P1 C6 1.856(13)
P2 C2 1.858(14)
P2 C9 1.860(14)
P2 C12 1.862(15)
N1 C1 1.468(16)
N1 C2 1.465(17)
N1 C15 1.477(16)
C1 H1A 0.9900
C1 H1B 0.9900
C2 H2A 0.9900
C2 H2B 0.9900
C3 H3 1.0000
C3 C4 1.524(19)
C3 C5 1.528(18)
C4 H4A 0.9800
C4 H4B 0.9800
C4 H4C 0.9800
C5 H5A 0.9800
C5 H5B 0.9800
C5 H5C 0.9800
C6 H6 1.0000
C6 C7 1.52(2)
C6 C8 1.53(2)
C7 H7A 0.9800
C7 H7B 0.9800
C7 H7C 0.9800
C8 H8A 0.9800
C8 H8B 0.9800
C8 H8C 0.9800
C9 H9 1.0000
C9 C10 1.52(2)
C9 C11 1.54(2)
C10 H10A 0.9800
C10 H10B 0.9800
C10 H10C 0.9800
C11 H11A 0.9800
C11 H11B 0.9800
C11 H11C 0.9800
C12 H12 1.0000
C12 C13 1.53(2)
C12 C14 1.53(2)
C13 H13A 0.9800
C13 H13B 0.9800
C13 H13C 0.9800
C14 H14A 0.9800
C14 H14B 0.9800
C14 H14C 0.9800
C15 H15A 0.9900
C15 H15B 0.9900
C15 C16 1.507(18)
C16 C17 1.386(19)
C16 C21 1.39(2)
C17 H17 0.9500
C17 C18 1.39(2)
C18 H18 0.9500
C18 C19 1.37(2)
C19 H19 0.9500
C19 C20 1.38(2)
C20 H20 0.9500
C20 C21 1.37(2)
C21 H21 0.9500
C22 H22A 0.9800
C22 H22B 0.9800
C22 H22C 0.9800
C23 H23A 0.9800
C23 H23B 0.9800
C23 H23C 0.9800
Ni51 P51 2.173(4)
Ni51 P52 2.167(4)
Ni51 C72 1.973(15)
Ni51 C73 1.974(15)
P51 C51 1.854(14)
P51 C53 1.864(14)
P51 C56 1.857(14)
P52 C52 1.849(14)
P52 C59 1.858(14)
P52 C62 1.863(15)
N51 C51 1.470(17)
N51 C52 1.462(17)
N51 C65 1.473(17)
C51 H51A 0.9900
C51 H51B 0.9900
C52 H52A 0.9900
C52 H52B 0.9900
C53 H53 1.0000
C53 C54 1.53(2)
C53 C55 1.520(18)
C54 H54A 0.9800
C54 H54B 0.9800
C54 H54C 0.9800
C55 H55A 0.9800
C55 H55B 0.9800
C55 H55C 0.9800
C56 H56 1.0000
C56 C57 1.53(2)
C56 C58 1.52(2)
C57 H57A 0.9800
C57 H57B 0.9800
C57 H57C 0.9800
C58 H58A 0.9800
C58 H58B 0.9800
C58 H58C 0.9800
C59 H59 1.0000
C59 C60 1.53(2)
C59 C61 1.52(2)
C60 H60A 0.9800
C60 H60B 0.9800
C60 H60C 0.9800
C61 H61A 0.9800
C61 H61B 0.9800
C61 H61C 0.9800
C62 H62 1.0000
C62 C63 1.53(2)
C62 C64 1.53(2)
C63 H63A 0.9800
C63 H63B 0.9800
C63 H63C 0.9800
C64 H64A 0.9800
C64 H64B 0.9800
C64 H64C 0.9800
C65 H65A 0.9900
C65 H65B 0.9900
C65 C66 1.512(19)
C66 C67 1.38(2)
C66 C71 1.39(2)
C67 H67 0.9500
C67 C68 1.39(2)
C68 H68 0.9500
C68 C69 1.38(2)
C69 H69 0.9500
C69 C70 1.38(2)
C70 H70 0.9500
C70 C71 1.38(2)
C71 H71 0.9500
C72 H72A 0.9800
C72 H72B 0.9800
C72 H72C 0.9800
C73 H73A 0.9800
C73 H73B 0.9800
C73 H73C 0.9800

loop_
_geom_torsion_atom_site_label_1
_geom_torsion_atom_site_label_2
_geom_torsion_atom_site_label_3
_geom_torsion_atom_site_label_4
_geom_torsion
Ni1 P1 C1 N1 -47.7(11)
Ni1 P1 C3 C4 -91.4(10)
Ni1 P1 C3 C5 33.3(11)
Ni1 P1 C6 C7 -40.6(11)
Ni1 P1 C6 C8 -166.7(9)
Ni1 P2 C2 N1 19.5(11)
Ni1 P2 C9 C10 -57.8(11)
Ni1 P2 C9 C11 175.4(10)
Ni1 P2 C12 C13 -72.3(13)
Ni1 P2 C12 C14 51.5(12)
N1 C15 C16 C17 118.5(14)
N1 C15 C16 C21 -62.2(17)
C1 P1 C3 C4 141.6(11)
C1 P1 C3 C5 -93.7(10)
C1 P1 C6 C7 86.1(11)
C1 P1 C6 C8 -40.1(12)
C1 N1 C2 P2 -71.0(12)
C1 N1 C15 C16 162.5(12)
C2 P2 C9 C10 72.0(11)
C2 P2 C9 C11 -54.8(13)
C2 P2 C12 C13 159.0(12)
C2 P2 C12 C14 -77.3(11)
C2 N1 C1 P1 86.8(11)
C2 N1 C15 C16 -73.7(14)
C3 P1 C1 N1 78.9(10)
C3 P1 C6 C7 -170.0(10)
C3 P1 C6 C8 63.9(12)
C6 P1 C1 N1 -173.4(10)
C6 P1 C3 C4 37.4(12)
C6 P1 C3 C5 162.1(10)
C9 P2 C2 N1 -107.7(10)
C9 P2 C12 C13 55.6(14)
C9 P2 C12 C14 179.4(11)
C12 P2 C2 N1 146.3(10)
C12 P2 C9 C10 173.6(11)
C12 P2 C9 C11 46.7(14)
C15 N1 C1 P1 -149.9(10)
C15 N1 C2 P2 164.7(9)
C15 C16 C17 C18 179.0(13)
C15 C16 C21 C20 -178.9(13)
C16 C17 C18 C19 0(2)
C17 C16 C21 C20 0(2)
C17 C18 C19 C20 0(2)
C18 C19 C20 C21 0(2)
C19 C20 C21 C16 0(2)
C21 C16 C17 C18 0(2)
Ni51 P51 C51 N51 -36.5(11)
Ni51 P51 C53 C54 -75.1(12)
Ni51 P51 C53 C55 50.2(12)
Ni51 P51 C56 C57 -48.1(13)
Ni51 P51 C56 C58 -174.8(10)
Ni51 P52 C52 N51 33.4(11)
Ni51 P52 C59 C60 -43.5(11)
Ni51 P52 C59 C61 -170.1(10)
Ni51 P52 C62 C63 -81.7(13)
Ni51 P52 C62 C64 43.5(12)
N51 C65 C66 C67 122.7(14)
N51 C65 C66 C71 -58.2(17)
C51 P51 C53 C54 157.0(12)
C51 P51 C53 C55 -77.7(11)
C51 P51 C56 C57 80.8(12)
C51 P51 C56 C58 -45.9(13)
C51 N51 C52 P52 -79.0(11)
C51 N51 C65 C66 165.2(12)
C52 P52 C59 C60 86.1(11)
C52 P52 C59 C61 -40.5(13)
C52 P52 C62 C63 151.4(13)
C52 P52 C62 C64 -83.4(12)
C52 N51 C51 P51 80.3(11)
C52 N51 C65 C66 -72.5(14)
C53 P51 C51 N51 90.3(10)
C53 P51 C56 C57 -177.2(12)
C53 P51 C56 C58 56.1(13)
C56 P51 C51 N51 -163.7(10)
C56 P51 C53 C54 53.3(13)
C56 P51 C53 C55 178.6(10)
C59 P52 C52 N51 -93.8(10)
C59 P52 C62 C63 46.0(14)
C59 P52 C62 C64 171.3(11)
C62 P52 C52 N51 159.3(10)
C62 P52 C59 C60 -172.7(10)
C62 P52 C59 C61 60.7(13)
C65 N51 C51 P51 -157.6(10)
C65 N51 C52 P52 158.2(9)
C65 C66 C67 C68 178.7(13)
C65 C66 C71 C70 -178.6(13)
C66 C67 C68 C69 0(2)
C67 C66 C71 C70 1(2)
C67 C68 C69 C70 -1(2)
C68 C69 C70 C71 1(2)
C69 C70 C71 C66 -1(2)
C71 C66 C67 C68 0(2)

loop_
_cell_oxdiff_twin_id
_cell_oxdiff_twin_matrix_11
_cell_oxdiff_twin_matrix_12
_cell_oxdiff_twin_matrix_13
_cell_oxdiff_twin_matrix_21
_cell_oxdiff_twin_matrix_22
_cell_oxdiff_twin_matrix_23
_cell_oxdiff_twin_matrix_31
_cell_oxdiff_twin_matrix_32
_cell_oxdiff_twin_matrix_33
1 1.0000 0.0000 0.0000 0.0000 1.0000 0.0000 0.0000 0.0000 1.0000
2 -1.0004 0.0808 -0.0000 -0.0009 1.0001 0.0004 0.0006 0.0184 -0.9999

loop_
_diffrn_oxdiff_twin_id
_diffrn_oxdiff_twin_ratio
_diffrn_oxdiff_twin_reflns_isolated
_diffrn_oxdiff_twin_reflns_overlapped
1 0.4920 40121 21068
2 0.5080 40047 21068
